data_4511990
loop_
_publ_author_name
'Chen, Qiang'
'Jia, Yan-Yuan'
'Chang, Ze'
'Wang, Ting-Ting'
'Zhou, Bo-Yu'
'Feng, Rui'
'Bu, Xian-He'

_publ_section_title
;
 Pillared Metal--Organic Frameworks Based on 63Layers: Structure
 Modulation and Sorption Properties
;
_journal_issue 10
_journal_name_full 'Crystal Growth &amp; Design'
_journal_page_first 5189
_journal_paper_doi 10.1021/cg500975j
_journal_volume 14
_journal_year 2014
_chemical_formula_sum 'C44 H34 N8 Ni O5'
_chemical_formula_weight 813.50
_chemical_name_systematic
; 
 ? 
;
_space_group_IT_number 14
_symmetry_cell_setting monoclinic
_symmetry_space_group_name_Hall '-P 2yn'
_symmetry_space_group_name_H-M 'P 1 21/n 1'
_atom_sites_solution_hydrogens geom
_atom_sites_solution_primary direct
_atom_sites_solution_secondary difmap
_audit_creation_method SHELXL-97
_cell_angle_alpha 90.00
_cell_angle_beta 90.584(4)
_cell_angle_gamma 90.00
_cell_formula_units_Z 4
_cell_length_a 9.0061(14)
_cell_length_b 31.498(5)
_cell_length_c 15.780(2)
_cell_measurement_temperature 113(2)
_cell_volume 4476.1(11)
_computing_structure_refinement 'SHELXL-97 (Sheldrick, 1997)'
_computing_structure_solution 'SHELXS-97 (Sheldrick, 1990)'
_diffrn_ambient_temperature 113(2)
_diffrn_measured_fraction_theta_full 1.000
_diffrn_measured_fraction_theta_max 1.000
_diffrn_radiation_monochromator graphite
_diffrn_radiation_source 'fine-focus sealed tube'
_diffrn_radiation_type MoK\a
_diffrn_radiation_wavelength 0.71073
_diffrn_reflns_av_R_equivalents 0.0571
_diffrn_reflns_av_sigmaI/netI 0.0499
_diffrn_reflns_limit_h_max 10
_diffrn_reflns_limit_h_min -10
_diffrn_reflns_limit_k_max 37
_diffrn_reflns_limit_k_min -37
_diffrn_reflns_limit_l_max 18
_diffrn_reflns_limit_l_min -18
_diffrn_reflns_number 36786
_diffrn_reflns_theta_full 25.01
_diffrn_reflns_theta_max 25.01
_diffrn_reflns_theta_min 1.44
_exptl_absorpt_coefficient_mu 0.484
_exptl_absorpt_correction_T_max 0.9094
_exptl_absorpt_correction_T_min 0.9094
_exptl_crystal_colour green
_exptl_crystal_density_diffrn 1.207
_exptl_crystal_density_method 'not measured'
_exptl_crystal_description block
_exptl_crystal_F_000 1688
_exptl_crystal_size_max 0.20
_exptl_crystal_size_mid 0.20
_exptl_crystal_size_min 0.20
_platon_squeeze_details
;
;
_refine_diff_density_max 0.848
_refine_diff_density_min -0.649
_refine_diff_density_rms 0.082
_refine_ls_extinction_method none
_refine_ls_goodness_of_fit_ref 1.031
_refine_ls_hydrogen_treatment mixed
_refine_ls_matrix_type full
_refine_ls_number_parameters 526
_refine_ls_number_reflns 7885
_refine_ls_number_restraints 138
_refine_ls_restrained_S_all 1.038
_refine_ls_R_factor_all 0.0750
_refine_ls_R_factor_gt 0.0651
_refine_ls_shift/su_max 0.001
_refine_ls_shift/su_mean 0.000
_refine_ls_structure_factor_coef Fsqd
_refine_ls_weighting_details 'calc w=1/[\s^2^(Fo^2^)+(0.0978P)^2^+5.5299P] where P=(Fo^2^+2Fc^2^)/3'
_refine_ls_weighting_scheme calc
_refine_ls_wR_factor_gt 0.1716
_refine_ls_wR_factor_ref 0.1792
_reflns_number_gt 6710
_reflns_number_total 7885
_reflns_threshold_expression >2sigma(I)
_cod_data_source_file cg500975j_si_002.cif
_cod_data_source_block 2
_cod_depositor_comments 'Adding full bibliography for 4511989--4511992.cif.'
_cod_original_cell_volume 4476.0(12)
_cod_original_sg_symbol_H-M 'P 21/n'
_cod_database_code 4511990

loop_
_symmetry_equiv_pos_as_xyz
'x, y, z'
'-x+1/2, y+1/2, -z+1/2'
'-x, -y, -z'
'x-1/2, -y-1/2, z-1/2'

loop_
_atom_site_label
_atom_site_type_symbol
_atom_site_fract_x
_atom_site_fract_y
_atom_site_fract_z
_atom_site_U_iso_or_equiv
_atom_site_adp_type
_atom_site_occupancy
_atom_site_symmetry_multiplicity
_atom_site_calc_flag
_atom_site_refinement_flags
_atom_site_disorder_assembly
_atom_site_disorder_group
Ni1 Ni 1.29599(5) 0.836359(13) 0.47970(3) 0.02197(16) Uani 1 1 d . . .
N1 N 1.1097(9) 0.8018(4) 0.5191(5) 0.0352(8) Uani 0.530(9) 1 d PGU A 1
C1 C 0.9593(10) 0.8145(2) 0.5097(7) 0.045(2) Uani 0.530(9) 1 d PGU A 1
H1A H 0.9251 0.8427 0.5006 0.055 Uiso 0.530(9) 1 calc PR A 1
C2 C 0.8688(9) 0.7778(3) 0.5161(7) 0.054(3) Uani 0.530(9) 1 d PGU A 1
H2A H 0.7635 0.7771 0.5121 0.064 Uiso 0.530(9) 1 calc PR A 1
N2 N 0.9634(14) 0.7423(2) 0.5296(5) 0.0435(8) Uani 0.530(9) 1 d PGU A 1
C3 C 1.1123(12) 0.7571(4) 0.5315(6) 0.0265(18) Uani 0.530(9) 1 d PGU A 1
H3A H 1.1984 0.7401 0.5395 0.032 Uiso 0.530(9) 1 calc PR A 1
C4 C 0.932(2) 0.6999(4) 0.5239(10) 0.0378(12) Uani 0.266(9) 1 d PGU A 1
C5 C 1.0306(16) 0.6680(5) 0.5482(14) 0.081(3) Uani 0.266(9) 1 d PGU A 1
H5A H 1.1297 0.6750 0.5640 0.098 Uiso 0.266(9) 1 calc PR A 1
C6 C 0.9841(17) 0.6260(4) 0.5495(13) 0.072(3) Uani 0.266(9) 1 d PGU A 1
H6A H 1.0513 0.6042 0.5661 0.086 Uiso 0.266(9) 1 calc PR A 1
C7 C 0.8391(18) 0.6157(4) 0.5264(9) 0.0287(9) Uani 0.266(9) 1 d PGU A 1
C8 C 0.7407(14) 0.6476(5) 0.5020(10) 0.0510(18) Uani 0.266(9) 1 d PGU A 1
H8A H 0.6416 0.6406 0.4862 0.061 Uiso 0.266(9) 1 calc PR A 1
C9 C 0.7872(18) 0.6896(5) 0.5008(10) 0.0525(19) Uani 0.266(9) 1 d PGU A 1
H9A H 0.7200 0.7114 0.4841 0.063 Uiso 0.266(9) 1 calc PR A 1
N1' N 1.1157(10) 0.8002(4) 0.5171(6) 0.0352(8) Uani 0.470(9) 1 d PGU A 2
C1' C 0.9804(12) 0.8148(3) 0.5522(7) 0.045(2) Uani 0.470(9) 1 d PG A 2
H1'A H 0.9585 0.8432 0.5678 0.055 Uiso 0.470(9) 1 calc PR A 2
C2' C 0.8834(11) 0.7795(3) 0.5596(8) 0.054(3) Uani 0.470(9) 1 d PG A 2
H2'A H 0.7854 0.7801 0.5812 0.064 Uiso 0.470(9) 1 calc PR A 2
N2' N 0.9588(16) 0.7430(3) 0.5292(6) 0.0435(8) Uani 0.470(9) 1 d PGU A 2
C3' C 1.1024(13) 0.7558(4) 0.5029(6) 0.0265(18) Uani 0.470(9) 1 d PG A 2
H3'A H 1.1765 0.7379 0.4799 0.032 Uiso 0.470(9) 1 calc PR A 2
C4' C 0.9106(7) 0.70088(12) 0.5301(3) 0.0378(12) Uani 0.734(9) 1 d PG A 2
C5' C 0.9621(8) 0.67329(17) 0.5925(3) 0.081(3) Uani 0.734(9) 1 d PG A 2
H5'A H 1.0272 0.6833 0.6358 0.098 Uiso 0.734(9) 1 calc PR A 2
C6' C 0.9182(8) 0.63097(15) 0.5916(3) 0.072(3) Uani 0.734(9) 1 d PG A 2
H6'A H 0.9534 0.6121 0.6343 0.086 Uiso 0.734(9) 1 calc PR A 2
C7' C 0.8230(6) 0.61625(13) 0.5283(3) 0.0287(9) Uani 0.734(9) 1 d PG A 2
C8' C 0.7715(7) 0.64385(17) 0.4659(3) 0.0510(18) Uani 0.734(9) 1 d PG A 2
H8'A H 0.7064 0.6338 0.4226 0.061 Uiso 0.734(9) 1 calc PR A 2
C9' C 0.8153(7) 0.68616(15) 0.4667(3) 0.0525(19) Uani 0.734(9) 1 d PG A 2
H9'A H 0.7802 0.7050 0.4241 0.063 Uiso 0.734(9) 1 calc PR A 2
C10 C 0.7821(4) 0.57052(11) 0.5280(2) 0.0291(8) Uani 1 1 d . . .
C11 C 0.7107(4) 0.55296(11) 0.5983(2) 0.0266(7) Uani 1 1 d . A .
H11A H 0.6898 0.5703 0.6460 0.032 Uiso 1 1 calc R . .
C12 C 0.6702(4) 0.51015(11) 0.5989(2) 0.0251(7) Uani 1 1 d . . .
C13 C 0.7025(4) 0.48526(11) 0.5287(2) 0.0253(7) Uani 1 1 d . A .
H13A H 0.6769 0.4560 0.5291 0.030 Uiso 1 1 calc R . .
C14 C 0.7713(4) 0.50222(11) 0.4580(2) 0.0272(7) Uani 1 1 d . . .
C15 C 0.8102(4) 0.54485(11) 0.4581(2) 0.0298(8) Uani 1 1 d . A .
H15A H 0.8568 0.5567 0.4098 0.036 Uiso 1 1 calc R . .
C16 C 0.5998(4) 0.49127(10) 0.6755(2) 0.0253(7) Uani 1 1 d . A .
C17 C 0.6161(4) 0.50966(12) 0.7550(2) 0.0349(9) Uani 1 1 d . . .
H17A H 0.6687 0.5357 0.7602 0.042 Uiso 1 1 calc R A .
C18 C 0.5578(5) 0.49099(11) 0.8267(2) 0.0362(9) Uani 1 1 d . A .
H18A H 0.5708 0.5042 0.8804 0.043 Uiso 1 1 calc R . .
C19 C 0.4803(4) 0.45300(11) 0.8202(2) 0.0261(7) Uani 1 1 d . . .
C20 C 0.4562(4) 0.43501(11) 0.7417(2) 0.0312(8) Uani 1 1 d . A .
H20A H 0.3993 0.4097 0.7364 0.037 Uiso 1 1 calc R . .
C21 C 0.5159(4) 0.45412(12) 0.6704(2) 0.0307(8) Uani 1 1 d . . .
H21A H 0.4990 0.4415 0.6164 0.037 Uiso 1 1 calc R A .
C22 C 0.4033(4) 0.41487(10) 1.0286(2) 0.0262(7) Uani 1 1 d . A .
H22A H 0.4133 0.4138 1.0885 0.031 Uiso 1 1 calc R . .
C23 C 0.4794(4) 0.44093(11) 0.9771(2) 0.0308(8) Uani 1 1 d . . .
H23A H 0.5528 0.4610 0.9937 0.037 Uiso 1 1 calc R A .
C24 C 0.3286(4) 0.40161(10) 0.9015(2) 0.0263(7) Uani 1 1 d . . .
H24A H 0.2774 0.3895 0.8545 0.032 Uiso 1 1 calc R A .
C25 C 0.8024(4) 0.47552(11) 0.3825(2) 0.0262(7) Uani 1 1 d . A .
C26 C 0.9327(4) 0.48161(12) 0.3361(2) 0.0322(8) Uani 1 1 d . . .
H26A H 1.0030 0.5022 0.3546 0.039 Uiso 1 1 calc R A .
C27 C 0.9602(4) 0.45827(12) 0.2641(2) 0.0326(8) Uani 1 1 d . A .
H27A H 1.0473 0.4635 0.2323 0.039 Uiso 1 1 calc R . .
C28 C 0.8614(4) 0.42731(11) 0.2382(2) 0.0278(8) Uani 1 1 d . . .
C29 C 0.7320(4) 0.42003(12) 0.2834(2) 0.0319(8) Uani 1 1 d . A .
H29A H 0.6638 0.3988 0.2655 0.038 Uiso 1 1 calc R . .
C30 C 0.7040(4) 0.44424(11) 0.3548(2) 0.0308(8) Uani 1 1 d . . .
H30A H 0.6156 0.4394 0.3857 0.037 Uiso 1 1 calc R A .
C31 C 0.8742(4) 0.36509(13) 0.0487(2) 0.0355(9) Uani 1 1 d . A .
H31A H 0.8349 0.3512 0.0000 0.043 Uiso 1 1 calc R . .
C32 C 0.7933(4) 0.38591(13) 0.1065(2) 0.0381(9) Uani 1 1 d . . .
H32A H 0.6883 0.3888 0.1070 0.046 Uiso 1 1 calc R A .
C33 C 1.0294(4) 0.38970(11) 0.1410(2) 0.0275(7) Uani 1 1 d . . .
H33A H 1.1186 0.3964 0.1707 0.033 Uiso 1 1 calc R A .
C34 C 1.1488(4) 0.84471(11) 0.2958(2) 0.0303(8) Uani 1 1 d . . .
C35 C 1.0931(4) 0.81147(12) 0.2349(2) 0.0346(9) Uani 1 1 d . A .
C36 C 1.0367(5) 0.82262(12) 0.1562(3) 0.0393(9) Uani 1 1 d . . .
H36A H 1.0311 0.8518 0.1414 0.047 Uiso 1 1 calc R A .
C37 C 0.9879(5) 0.79238(12) 0.0982(2) 0.0391(9) Uani 1 1 d . A .
H37A H 0.9491 0.8006 0.0437 0.047 Uiso 0.200(9) 1 d PR . .
C38 C 0.9964(4) 0.74879(11) 0.1211(2) 0.0329(8) Uani 1 1 d . . .
C39 C 1.0534(5) 0.73794(12) 0.1998(3) 0.0408(10) Uani 1 1 d . A .
H39A H 1.0594 0.7088 0.2151 0.049 Uiso 1 1 calc R . .
C40 C 1.1021(5) 0.76839(13) 0.2571(3) 0.0443(10) Uani 1 1 d . . .
H40A H 1.1423 0.7603 0.3113 0.053 Uiso 0.800(9) 1 d PR A .
C41 C 0.9404(4) 0.71495(11) 0.0633(2) 0.0298(8) Uani 1 1 d . . .
C42 C 0.6823(8) 0.7023(2) 0.2575(4) 0.0847(19) Uani 1 1 d . . .
H42A H 0.7856 0.7030 0.2459 0.102 Uiso 1 1 calc R . .
C43 C 0.4610(11) 0.7420(4) 0.2903(8) 0.205(7) Uani 1 1 d . . .
H43A H 0.4167 0.7138 0.2820 0.308 Uiso 1 1 calc R . .
H43B H 0.4164 0.7620 0.2499 0.308 Uiso 1 1 calc R . .
H43C H 0.4427 0.7517 0.3482 0.308 Uiso 1 1 calc R . .
C44 C 0.6980(10) 0.7778(2) 0.2871(7) 0.136(4) Uani 1 1 d . . .
H44A H 0.8021 0.7727 0.2729 0.204 Uiso 1 1 calc R . .
H44B H 0.6917 0.7874 0.3461 0.204 Uiso 1 1 calc R . .
H44C H 0.6571 0.7998 0.2496 0.204 Uiso 1 1 calc R . .
N3 N 0.3091(3) 0.39000(9) 0.98093(17) 0.0236(6) Uani 1 1 d U . .
N4 N 0.4302(3) 0.43282(8) 0.89544(17) 0.0242(6) Uani 1 1 d U A .
N5 N 1.0231(3) 0.36696(9) 0.07055(17) 0.0257(6) Uani 1 1 d U . .
N6 N 0.8930(3) 0.40224(9) 0.16523(18) 0.0280(6) Uani 1 1 d U A .
N7 N 0.9263(7) 0.80625(17) 0.0194(3) 0.071(2) Uani 0.800(9) 1 d P . .
N7' N 1.133(3) 0.7476(6) 0.3440(13) 0.061(5) Uani 0.200(9) 1 d PU A .
N8 N 0.6154(6) 0.73963(18) 0.2767(3) 0.0880(16) Uani 1 1 d . . .
O1 O 1.2092(3) 0.83011(8) 0.36242(16) 0.0353(6) Uani 1 1 d . A .
O2 O 1.1334(3) 0.88292(8) 0.27788(16) 0.0384(6) Uani 1 1 d . A .
O3 O 0.9113(3) 0.67835(8) 0.09336(15) 0.0318(6) Uani 1 1 d . . .
O4 O 0.9161(3) 0.72294(8) -0.01441(15) 0.0321(6) Uani 1 1 d . . .
O5 O 0.6228(8) 0.66897(19) 0.2541(4) 0.144(3) Uani 1 1 d . . .

loop_
_atom_site_aniso_label
_atom_site_aniso_U_11
_atom_site_aniso_U_22
_atom_site_aniso_U_33
_atom_site_aniso_U_23
_atom_site_aniso_U_13
_atom_site_aniso_U_12
Ni1 0.0270(3) 0.0169(3) 0.0221(3) 0.00167(16) 0.00302(18) 0.00087(16)
N1 0.0377(17) 0.0233(16) 0.0449(17) 0.0034(13) 0.0092(14) 0.0003(13)
C1 0.029(3) 0.034(3) 0.073(6) 0.003(4) 0.012(5) -0.004(2)
C2 0.046(3) 0.029(3) 0.087(7) -0.014(5) 0.030(5) -0.006(2)
N2 0.0442(18) 0.0240(16) 0.063(2) 0.0042(15) 0.0168(16) -0.0058(14)
C3 0.037(2) 0.024(2) 0.019(6) -0.010(4) -0.003(4) -0.0063(19)
C4 0.035(3) 0.025(2) 0.053(3) 0.0045(18) 0.017(2) -0.0041(18)
C5 0.095(6) 0.038(3) 0.110(7) 0.010(4) -0.053(5) -0.027(4)
C6 0.095(6) 0.036(3) 0.083(5) 0.024(4) -0.045(4) -0.024(4)
C7 0.030(2) 0.0227(18) 0.0332(19) 0.0000(15) 0.0092(16) -0.0035(16)
C8 0.074(4) 0.040(3) 0.038(4) 0.005(3) -0.015(3) -0.011(3)
C9 0.081(4) 0.034(3) 0.043(4) 0.010(3) -0.006(4) -0.009(3)
N1' 0.0377(17) 0.0233(16) 0.0449(17) 0.0034(13) 0.0092(14) 0.0003(13)
C1' 0.029(3) 0.034(3) 0.073(6) 0.003(4) 0.012(5) -0.004(2)
C2' 0.046(3) 0.029(3) 0.087(7) -0.014(5) 0.030(5) -0.006(2)
N2' 0.0442(18) 0.0240(16) 0.063(2) 0.0042(15) 0.0168(16) -0.0058(14)
C3' 0.037(2) 0.024(2) 0.019(6) -0.010(4) -0.003(4) -0.0063(19)
C4' 0.035(3) 0.025(2) 0.053(3) 0.0045(18) 0.017(2) -0.0041(18)
C5' 0.095(6) 0.038(3) 0.110(7) 0.010(4) -0.053(5) -0.027(4)
C6' 0.095(6) 0.036(3) 0.083(5) 0.024(4) -0.045(4) -0.024(4)
C7' 0.030(2) 0.0227(18) 0.0332(19) 0.0000(15) 0.0092(16) -0.0035(16)
C8' 0.074(4) 0.040(3) 0.038(4) 0.005(3) -0.015(3) -0.011(3)
C9' 0.081(4) 0.034(3) 0.043(4) 0.010(3) -0.006(4) -0.009(3)
C10 0.0313(18) 0.0244(18) 0.0318(19) 0.0012(15) 0.0058(15) -0.0024(15)
C11 0.0332(19) 0.0229(17) 0.0237(17) -0.0005(14) 0.0064(14) -0.0046(14)
C12 0.0265(17) 0.0231(17) 0.0256(17) 0.0004(14) 0.0011(14) -0.0038(14)
C13 0.0272(17) 0.0207(17) 0.0279(18) -0.0012(14) 0.0023(14) -0.0029(13)
C14 0.0261(17) 0.0254(18) 0.0303(18) 0.0003(15) 0.0047(14) 0.0029(14)
C15 0.0347(19) 0.0272(19) 0.0278(18) -0.0007(15) 0.0103(15) -0.0023(15)
C16 0.0299(18) 0.0210(17) 0.0251(17) -0.0004(14) 0.0057(14) -0.0036(14)
C17 0.047(2) 0.0262(19) 0.0316(19) -0.0045(15) 0.0093(17) -0.0150(17)
C18 0.056(2) 0.0263(19) 0.0263(18) -0.0072(15) 0.0120(17) -0.0155(17)
C19 0.0285(18) 0.0225(17) 0.0275(17) 0.0020(14) 0.0064(14) -0.0009(14)
C20 0.041(2) 0.0253(18) 0.0272(18) -0.0027(15) 0.0008(16) -0.0120(16)
C21 0.036(2) 0.0311(19) 0.0249(17) -0.0017(15) 0.0027(15) -0.0116(16)
C22 0.0317(18) 0.0218(17) 0.0252(17) 0.0001(14) -0.0016(14) -0.0013(14)
C23 0.038(2) 0.0279(19) 0.0264(18) -0.0050(15) -0.0032(15) -0.0078(16)
C24 0.0316(18) 0.0224(17) 0.0250(17) 0.0001(14) 0.0044(14) -0.0056(14)
C25 0.0306(18) 0.0233(17) 0.0248(17) -0.0021(14) 0.0054(14) 0.0023(14)
C26 0.0337(19) 0.0296(19) 0.0336(19) -0.0024(16) 0.0075(16) -0.0037(16)
C27 0.0299(19) 0.032(2) 0.036(2) -0.0035(16) 0.0105(16) 0.0002(16)
C28 0.0260(17) 0.0309(19) 0.0264(17) -0.0009(15) 0.0031(14) 0.0057(15)
C29 0.0276(18) 0.035(2) 0.0330(19) -0.0073(16) 0.0036(15) -0.0038(15)
C30 0.0282(18) 0.032(2) 0.0325(19) -0.0039(15) 0.0089(15) 0.0009(15)
C31 0.0295(19) 0.046(2) 0.0308(19) -0.0075(17) -0.0052(15) 0.0028(17)
C32 0.0252(18) 0.053(3) 0.036(2) -0.0107(18) -0.0033(16) 0.0045(17)
C33 0.0278(18) 0.0286(18) 0.0261(17) -0.0036(14) 0.0050(14) -0.0006(14)
C34 0.035(2) 0.0268(19) 0.0286(19) -0.0048(15) -0.0036(16) -0.0006(15)
C35 0.042(2) 0.0276(19) 0.034(2) -0.0071(16) -0.0077(17) 0.0013(16)
C36 0.053(2) 0.026(2) 0.039(2) -0.0016(17) -0.0098(19) 0.0007(18)
C37 0.051(2) 0.029(2) 0.036(2) -0.0036(16) -0.0110(18) -0.0036(18)
C38 0.039(2) 0.0262(19) 0.0335(19) -0.0058(15) -0.0054(16) -0.0021(16)
C39 0.060(3) 0.0192(19) 0.043(2) -0.0028(16) -0.013(2) 0.0018(18)
C40 0.062(3) 0.031(2) 0.040(2) -0.0026(18) -0.016(2) 0.0015(19)
C41 0.0327(19) 0.0279(19) 0.0288(18) -0.0056(15) -0.0010(15) -0.0003(15)
C42 0.077(4) 0.079(4) 0.099(5) -0.026(4) 0.028(4) -0.022(4)
C43 0.101(7) 0.256(15) 0.261(14) -0.169(12) 0.035(8) 0.004(8)
C44 0.128(7) 0.088(6) 0.194(10) -0.061(6) 0.030(7) -0.005(5)
N3 0.0244(14) 0.0220(15) 0.0244(14) -0.0015(11) 0.0043(11) 0.0009(11)
N4 0.0304(15) 0.0180(14) 0.0242(14) -0.0002(11) 0.0036(12) -0.0023(11)
N5 0.0297(15) 0.0259(15) 0.0215(14) -0.0016(12) 0.0020(12) -0.0024(12)
N6 0.0282(15) 0.0316(16) 0.0242(14) -0.0055(12) 0.0022(12) 0.0031(13)
N7 0.097(5) 0.057(3) 0.057(3) 0.005(3) -0.030(3) -0.007(3)
N7' 0.076(9) 0.045(8) 0.060(8) 0.012(7) -0.018(7) -0.002(7)
N8 0.082(4) 0.089(4) 0.093(4) -0.043(3) 0.013(3) -0.012(3)
O1 0.0433(16) 0.0295(14) 0.0328(14) -0.0006(11) -0.0084(12) -0.0022(11)
O2 0.0617(18) 0.0237(14) 0.0296(14) -0.0038(11) -0.0085(12) 0.0012(12)
O3 0.0447(15) 0.0222(13) 0.0285(13) -0.0052(10) 0.0013(11) -0.0019(11)
O4 0.0402(14) 0.0294(14) 0.0267(13) -0.0019(10) -0.0018(11) -0.0094(11)
O5 0.203(7) 0.121(5) 0.108(4) -0.042(3) 0.061(4) -0.081(5)

loop_
_atom_type_symbol
_atom_type_description
_atom_type_scat_dispersion_real
_atom_type_scat_dispersion_imag
_atom_type_scat_source
C C 0.0033 0.0016 'International Tables Vol C Tables 4.2.6.8 and 6.1.1.4'
H H 0.0000 0.0000 'International Tables Vol C Tables 4.2.6.8 and 6.1.1.4'
N N 0.0061 0.0033 'International Tables Vol C Tables 4.2.6.8 and 6.1.1.4'
O O 0.0106 0.0060 'International Tables Vol C Tables 4.2.6.8 and 6.1.1.4'
Ni Ni 0.3393 1.1124 'International Tables Vol C Tables 4.2.6.8 and 6.1.1.4'

loop_
_geom_angle_atom_site_label_1
_geom_angle_atom_site_label_2
_geom_angle_atom_site_label_3
_geom_angle
_geom_angle_site_symmetry_1
_geom_angle_site_symmetry_3
O1 Ni1 N3 100.63(11) . 2_656
O1 Ni1 N5 89.60(11) . 2_755
N3 Ni1 N5 95.80(11) 2_656 2_755
O1 Ni1 N1' 84.9(3) . .
N3 Ni1 N1' 90.1(4) 2_656 .
N5 Ni1 N1' 172.6(3) 2_755 .
O1 Ni1 N1 85.3(2) . .
N3 Ni1 N1 88.0(3) 2_656 .
N5 Ni1 N1 174.1(3) 2_755 .
N1' Ni1 N1 2.1(7) . .
O1 Ni1 O3 160.37(10) . 4_676
N3 Ni1 O3 98.55(10) 2_656 4_676
N5 Ni1 O3 92.60(11) 2_755 4_676
N1' Ni1 O3 91.0(3) . 4_676
N1 Ni1 O3 91.3(2) . 4_676
O1 Ni1 O4 98.32(10) . 4_676
N3 Ni1 O4 159.77(10) 2_656 4_676
N5 Ni1 O4 91.33(11) 2_755 4_676
N1' Ni1 O4 84.6(4) . 4_676
N1 Ni1 O4 86.6(3) . 4_676
O3 Ni1 O4 62.14(9) 4_676 4_676
O1 Ni1 C41 129.03(11) . 4_676
N3 Ni1 C41 128.94(11) 2_656 4_676
N5 Ni1 C41 95.63(12) 2_755 4_676
N1' Ni1 C41 84.1(3) . 4_676
N1 Ni1 C41 85.4(3) . 4_676
O3 Ni1 C41 31.34(11) 4_676 4_676
O4 Ni1 C41 31.12(10) 4_676 4_676
C1 N1 C3 108.0 . .
C1 N1 Ni1 125.9(6) . .
C3 N1 Ni1 122.9(7) . .
C2 C1 N1 108.0 . .
C2 C1 H1A 126.0 . .
N1 C1 H1A 126.0 . .
C1 C2 N2 108.0 . .
C1 C2 H2A 126.0 . .
N2 C2 H2A 126.0 . .
C4 N2 C3 121.0(11) . .
C4 N2 C2 129.6(11) . .
C3 N2 C2 108.0 . .
N2 C3 N1 108.0 . .
N2 C3 H3A 126.0 . .
N1 C3 H3A 126.0 . .
N2 C4 C5 123.8(12) . .
N2 C4 C9 115.8(13) . .
C5 C4 C9 120.0 . .
C4 C5 C6 120.0 . .
C4 C5 H5A 120.0 . .
C6 C5 H5A 120.0 . .
C7 C6 C5 120.0 . .
C7 C6 H6A 120.0 . .
C5 C6 H6A 120.0 . .
C6 C7 C8 120.0 . .
C6 C7 C10 122.1(10) . .
C8 C7 C10 117.9(10) . .
C7 C8 C9 120.0 . .
C7 C8 H8A 120.0 . .
C9 C8 H8A 120.0 . .
C8 C9 C4 120.0 . .
C8 C9 H9A 120.0 . .
C4 C9 H9A 120.0 . .
C3' N1' C1' 108.0 . .
C3' N1' Ni1 124.1(7) . .
C1' N1' Ni1 127.6(7) . .
N1' C1' C2' 108.0 . .
N1' C1' H1'A 126.0 . .
C2' C1' H1'A 126.0 . .
N2' C2' C1' 108.0 . .
N2' C2' H2'A 126.0 . .
C1' C2' H2'A 126.0 . .
C4' N2' C2' 128.0(9) . .
C4' N2' C3' 123.8(10) . .
C2' N2' C3' 108.0 . .
N1' C3' N2' 108.0 . .
N1' C3' H3'A 126.0 . .
N2' C3' H3'A 126.0 . .
C5' C4' C9' 120.0 . .
C5' C4' N2' 120.0(6) . .
C9' C4' N2' 120.0(6) . .
C4' C5' C6' 120.0 . .
C4' C5' H5'A 120.0 . .
C6' C5' H5'A 120.0 . .
C7' C6' C5' 120.0 . .
C7' C6' H6'A 120.0 . .
C5' C6' H6'A 120.0 . .
C8' C7' C6' 120.0 . .
C8' C7' C10 121.5(3) . .
C6' C7' C10 118.5(3) . .
C7' C8' C9' 120.0 . .
C7' C8' H8'A 120.0 . .
C9' C8' H8'A 120.0 . .
C8' C9' C4' 120.0 . .
C8' C9' H9'A 120.0 . .
C4' C9' H9'A 120.0 . .
C15 C10 C11 119.1(3) . .
C15 C10 C7' 121.3(3) . .
C11 C10 C7' 119.6(3) . .
C15 C10 C7 118.0(6) . .
C11 C10 C7 122.8(6) . .
C7' C10 C7 5.6(8) . .
C12 C11 C10 120.5(3) . .
C12 C11 H11A 119.7 . .
C10 C11 H11A 119.7 . .
C13 C12 C11 118.8(3) . .
C13 C12 C16 120.9(3) . .
C11 C12 C16 120.2(3) . .
C14 C13 C12 121.5(3) . .
C14 C13 H13A 119.3 . .
C12 C13 H13A 119.3 . .
C15 C14 C13 119.0(3) . .
C15 C14 C25 120.0(3) . .
C13 C14 C25 121.0(3) . .
C14 C15 C10 121.0(3) . .
C14 C15 H15A 119.5 . .
C10 C15 H15A 119.5 . .
C17 C16 C21 117.1(3) . .
C17 C16 C12 121.5(3) . .
C21 C16 C12 121.4(3) . .
C18 C17 C16 121.6(3) . .
C18 C17 H17A 119.2 . .
C16 C17 H17A 119.2 . .
C17 C18 C19 120.0(3) . .
C17 C18 H18A 120.0 . .
C19 C18 H18A 120.0 . .
C20 C19 C18 119.7(3) . .
C20 C19 N4 121.2(3) . .
C18 C19 N4 119.1(3) . .
C19 C20 C21 119.5(3) . .
C19 C20 H20A 120.3 . .
C21 C20 H20A 120.3 . .
C20 C21 C16 122.0(3) . .
C20 C21 H21A 119.0 . .
C16 C21 H21A 119.0 . .
C23 C22 N3 109.4(3) . .
C23 C22 H22A 125.3 . .
N3 C22 H22A 125.3 . .
C22 C23 N4 106.8(3) . .
C22 C23 H23A 126.6 . .
N4 C23 H23A 126.6 . .
N3 C24 N4 111.5(3) . .
N3 C24 H24A 124.2 . .
N4 C24 H24A 124.2 . .
C30 C25 C26 117.8(3) . .
C30 C25 C14 121.8(3) . .
C26 C25 C14 120.4(3) . .
C27 C26 C25 121.1(3) . .
C27 C26 H26A 119.5 . .
C25 C26 H26A 119.5 . .
C26 C27 C28 120.0(3) . .
C26 C27 H27A 120.0 . .
C28 C27 H27A 120.0 . .
C27 C28 C29 120.4(3) . .
C27 C28 N6 119.8(3) . .
C29 C28 N6 119.8(3) . .
C30 C29 C28 119.1(3) . .
C30 C29 H29A 120.5 . .
C28 C29 H29A 120.5 . .
C29 C30 C25 121.6(3) . .
C29 C30 H30A 119.2 . .
C25 C30 H30A 119.2 . .
C32 C31 N5 109.9(3) . .
C32 C31 H31A 125.1 . .
N5 C31 H31A 125.1 . .
C31 C32 N6 106.5(3) . .
C31 C32 H32A 126.8 . .
N6 C32 H32A 126.8 . .
N5 C33 N6 111.4(3) . .
N5 C33 H33A 124.3 . .
N6 C33 H33A 124.3 . .
O2 C34 O1 125.9(3) . .
O2 C34 C35 119.5(3) . .
O1 C34 C35 114.6(3) . .
C36 C35 C40 119.3(3) . .
C36 C35 C34 121.0(3) . .
C40 C35 C34 119.7(3) . .
C35 C36 C37 121.9(4) . .
C35 C36 H36A 119.0 . .
C37 C36 H36A 119.0 . .
C36 C37 C38 118.6(4) . .
C36 C37 N7 118.8(4) . .
C38 C37 N7 122.5(4) . .
C36 C37 H37A 121.0 . .
C38 C37 H37A 120.4 . .
N7 C37 H37A 2.9 . .
C39 C38 C37 119.1(3) . .
C39 C38 C41 119.6(3) . .
C37 C38 C41 121.3(3) . .
C38 C39 C40 121.8(4) . .
C38 C39 H39A 119.1 . .
C40 C39 H39A 119.1 . .
C39 C40 C35 119.3(4) . .
C39 C40 N7' 109.8(8) . .
C35 C40 N7' 129.9(8) . .
C39 C40 H40A 120.8 . .
C35 C40 H40A 119.9 . .
N7' C40 H40A 14.6 . .
O4 C41 O3 120.3(3) . .
O4 C41 C38 120.3(3) . .
O3 C41 C38 119.3(3) . .
O4 C41 Ni1 61.65(18) . 4_575
O3 C41 Ni1 59.60(17) . 4_575
C38 C41 Ni1 167.7(3) . 4_575
O5 C42 N8 125.4(7) . .
O5 C42 H42A 117.3 . .
N8 C42 H42A 117.3 . .
N8 C43 H43A 109.5 . .
N8 C43 H43B 109.5 . .
H43A C43 H43B 109.5 . .
N8 C43 H43C 109.5 . .
H43A C43 H43C 109.5 . .
H43B C43 H43C 109.5 . .
N8 C44 H44A 109.5 . .
N8 C44 H44B 109.5 . .
H44A C44 H44B 109.5 . .
N8 C44 H44C 109.5 . .
H44A C44 H44C 109.5 . .
H44B C44 H44C 109.5 . .
C24 N3 C22 105.9(3) . .
C24 N3 Ni1 125.9(2) . 2_646
C22 N3 Ni1 126.3(2) . 2_646
C24 N4 C23 106.3(3) . .
C24 N4 C19 127.3(3) . .
C23 N4 C19 126.4(3) . .
C33 N5 C31 105.4(3) . .
C33 N5 Ni1 123.3(2) . 2_745
C31 N5 Ni1 130.8(2) . 2_745
C33 N6 C32 106.7(3) . .
C33 N6 C28 125.5(3) . .
C32 N6 C28 127.8(3) . .
C37 N7 H37A 6.0 . .
C40 N7' H40A 21.6 . .
C42 N8 C43 121.3(7) . .
C42 N8 C44 121.7(6) . .
C43 N8 C44 116.9(7) . .
C34 O1 Ni1 152.7(2) . .
C41 O3 Ni1 89.1(2) . 4_575
C41 O4 Ni1 87.2(2) . 4_575

loop_
_geom_bond_atom_site_label_1
_geom_bond_atom_site_label_2
_geom_bond_distance
_geom_bond_site_symmetry_2
Ni1 O1 2.011(3) .
Ni1 N3 2.037(3) 2_656
Ni1 N5 2.059(3) 2_755
Ni1 N1' 2.074(10) .
Ni1 N1 2.100(8) .
Ni1 O3 2.115(2) 4_676
Ni1 O4 2.160(2) 4_676
Ni1 C41 2.451(4) 4_676
N1 C1 1.4200 .
N1 C3 1.4200 .
C1 C2 1.4200 .
C1 H1A 0.9500 .
C2 N2 1.4200 .
C2 H2A 0.9500 .
N2 C4 1.368(14) .
N2 C3 1.4200 .
C3 H3A 0.9500 .
C4 C5 1.3900 .
C4 C9 1.3900 .
C5 C6 1.3900 .
C5 H5A 0.9500 .
C6 C7 1.3900 .
C6 H6A 0.9500 .
C7 C8 1.3900 .
C7 C10 1.514(12) .
C8 C9 1.3900 .
C8 H8A 0.9500 .
C9 H9A 0.9500 .
N1' C3' 1.4200 .
N1' C1' 1.4200 .
C1' C2' 1.4200 .
C1' H1'A 0.9500 .
C2' N2' 1.4200 .
C2' H2'A 0.9500 .
N2' C4' 1.397(10) .
N2' C3' 1.4200 .
C3' H3'A 0.9500 .
C4' C5' 1.3900 .
C4' C9' 1.3900 .
C5' C6' 1.3900 .
C5' H5'A 0.9500 .
C6' C7' 1.3900 .
C6' H6'A 0.9500 .
C7' C8' 1.3900 .
C7' C10 1.487(5) .
C8' C9' 1.3900 .
C8' H8'A 0.9500 .
C9' H9'A 0.9500 .
C10 C15 1.392(5) .
C10 C11 1.402(5) .
C11 C12 1.397(5) .
C11 H11A 0.9500 .
C12 C13 1.391(5) .
C12 C16 1.494(5) .
C13 C14 1.389(5) .
C13 H13A 0.9500 .
C14 C15 1.388(5) .
C14 C25 1.486(5) .
C15 H15A 0.9500 .
C16 C17 1.388(5) .
C16 C21 1.395(5) .
C17 C18 1.384(5) .
C17 H17A 0.9500 .
C18 C19 1.389(5) .
C18 H18A 0.9500 .
C19 C20 1.377(5) .
C19 N4 1.424(4) .
C20 C21 1.389(5) .
C20 H20A 0.9500 .
C21 H21A 0.9500 .
C22 C23 1.347(5) .
C22 N3 1.373(4) .
C22 H22A 0.9500 .
C23 N4 1.382(4) .
C23 H23A 0.9500 .
C24 N3 1.319(4) .
C24 N4 1.348(4) .
C24 H24A 0.9500 .
C25 C30 1.392(5) .
C25 C26 1.403(5) .
C26 C27 1.377(5) .
C26 H26A 0.9500 .
C27 C28 1.379(5) .
C27 H27A 0.9500 .
C28 C29 1.391(5) .
C28 N6 1.428(4) .
C29 C30 1.386(5) .
C29 H29A 0.9500 .
C30 H30A 0.9500 .
C31 C32 1.345(5) .
C31 N5 1.382(5) .
C31 H31A 0.9500 .
C32 N6 1.383(5) .
C32 H32A 0.9500 .
C33 N5 1.323(4) .
C33 N6 1.349(4) .
C33 H33A 0.9500 .
C34 O2 1.244(4) .
C34 O1 1.265(4) .
C34 C35 1.504(5) .
C35 C36 1.382(5) .
C35 C40 1.404(5) .
C36 C37 1.389(5) .
C36 H36A 0.9500 .
C37 C38 1.422(5) .
C37 N7 1.425(6) .
C37 H37A 0.9601 .
C38 C39 1.382(5) .
C38 C41 1.488(5) .
C39 C40 1.386(6) .
C39 H39A 0.9500 .
C40 N7' 1.54(2) .
C40 H40A 0.9601 .
C41 O4 1.269(4) .
C41 O3 1.275(4) .
C41 Ni1 2.451(3) 4_575
C42 O5 1.178(7) .
C42 N8 1.358(8) .
C42 H42A 0.9500 .
C43 N8 1.411(10) .
C43 H43A 0.9800 .
C43 H43B 0.9800 .
C43 H43C 0.9800 .
C44 N8 1.424(9) .
C44 H44A 0.9800 .
C44 H44B 0.9800 .
C44 H44C 0.9800 .
N3 Ni1 2.037(3) 2_646
N5 Ni1 2.059(3) 2_745
N7 H37A 0.4684 .
N7' H40A 0.6589 .
O3 Ni1 2.115(2) 4_575
O4 Ni1 2.160(2) 4_575

loop_
_geom_torsion_atom_site_label_1
_geom_torsion_atom_site_label_2
_geom_torsion_atom_site_label_3
_geom_torsion_atom_site_label_4
_geom_torsion
_geom_torsion_site_symmetry_1
_geom_torsion_site_symmetry_4
O1 Ni1 N1 C1 -61.7(6) . .
N3 Ni1 N1 C1 39.1(6) 2_656 .
N5 Ni1 N1 C1 -91(3) 2_755 .
N1' Ni1 N1 C1 -140(13) . .
O3 Ni1 N1 C1 137.6(6) 4_676 .
O4 Ni1 N1 C1 -160.4(6) 4_676 .
C41 Ni1 N1 C1 168.5(6) 4_676 .
O1 Ni1 N1 C3 95.4(5) . .
N3 Ni1 N1 C3 -163.7(5) 2_656 .
N5 Ni1 N1 C3 66(3) 2_755 .
N1' Ni1 N1 C3 18(12) . .
O3 Ni1 N1 C3 -65.2(5) 4_676 .
O4 Ni1 N1 C3 -3.2(5) 4_676 .
C41 Ni1 N1 C3 -34.4(5) 4_676 .
C3 N1 C1 C2 0.0 . .
Ni1 N1 C1 C2 159.9(7) . .
N1 C1 C2 N2 0.0 . .
C1 C2 N2 C4 -166.2(13) . .
C1 C2 N2 C3 0.0 . .
C4 N2 C3 N1 167.6(11) . .
C2 N2 C3 N1 0.0 . .
C1 N1 C3 N2 0.0 . .
Ni1 N1 C3 N2 -160.7(6) . .
C3 N2 C4 C5 23.1(14) . .
C2 N2 C4 C5 -172.2(10) . .
C3 N2 C4 C9 -164.0(9) . .
C2 N2 C4 C9 0.6(17) . .
N2 C4 C5 C6 172.6(15) . .
C9 C4 C5 C6 0.0 . .
C4 C5 C6 C7 0.0 . .
C5 C6 C7 C8 0.0 . .
C5 C6 C7 C10 -179.0(12) . .
C6 C7 C8 C9 0.0 . .
C10 C7 C8 C9 179.1(11) . .
C7 C8 C9 C4 0.0 . .
N2 C4 C9 C8 -173.2(13) . .
C5 C4 C9 C8 0.0 . .
O1 Ni1 N1' C3' 74.3(6) . .
N3 Ni1 N1' C3' 175.0(6) 2_656 .
N5 Ni1 N1' C3' 33(3) 2_755 .
N1 Ni1 N1' C3' 176(13) . .
O3 Ni1 N1' C3' -86.4(6) 4_676 .
O4 Ni1 N1' C3' -24.5(6) 4_676 .
C41 Ni1 N1' C3' -55.8(6) 4_676 .
O1 Ni1 N1' C1' -98.6(7) . .
N3 Ni1 N1' C1' 2.1(7) 2_656 .
N5 Ni1 N1' C1' -140(2) 2_755 .
N1 Ni1 N1' C1' 3(12) . .
O3 Ni1 N1' C1' 100.7(7) 4_676 .
O4 Ni1 N1' C1' 162.5(7) 4_676 .
C41 Ni1 N1' C1' 131.3(7) 4_676 .
C3' N1' C1' C2' 0.0 . .
Ni1 N1' C1' C2' 173.8(8) . .
N1' C1' C2' N2' 0.0 . .
C1' C2' N2' C4' 175.0(11) . .
C1' C2' N2' C3' 0.0 . .
C1' N1' C3' N2' 0.0 . .
Ni1 N1' C3' N2' -174.1(8) . .
C4' N2' C3' N1' -175.3(10) . .
C2' N2' C3' N1' 0.0 . .
C2' N2' C4' C5' -99.7(10) . .
C3' N2' C4' C5' 74.5(9) . .
C2' N2' C4' C9' 82.5(9) . .
C3' N2' C4' C9' -103.2(9) . .
C9' C4' C5' C6' 0.0 . .
N2' C4' C5' C6' -177.7(8) . .
C4' C5' C6' C7' 0.0 . .
C5' C6' C7' C8' 0.0 . .
C5' C6' C7' C10 178.2(5) . .
C6' C7' C8' C9' 0.0 . .
C10 C7' C8' C9' -178.1(5) . .
C7' C8' C9' C4' 0.0 . .
C5' C4' C9' C8' 0.0 . .
N2' C4' C9' C8' 177.7(8) . .
C8' C7' C10 C15 56.1(6) . .
C6' C7' C10 C15 -122.1(5) . .
C8' C7' C10 C11 -122.4(5) . .
C6' C7' C10 C11 59.4(5) . .
C8' C7' C10 C7 112(7) . .
C6' C7' C10 C7 -67(7) . .
C6 C7 C10 C15 -83.5(11) . .
C8 C7 C10 C15 97.5(10) . .
C6 C7 C10 C11 92.6(11) . .
C8 C7 C10 C11 -86.4(10) . .
C6 C7 C10 C7' 149(7) . .
C8 C7 C10 C7' -30(6) . .
C15 C10 C11 C12 0.9(5) . .
C7' C10 C11 C12 179.4(4) . .
C7 C10 C11 C12 -175.2(8) . .
C10 C11 C12 C13 0.2(5) . .
C10 C11 C12 C16 177.5(3) . .
C11 C12 C13 C14 -1.1(5) . .
C16 C12 C13 C14 -178.4(3) . .
C12 C13 C14 C15 0.8(5) . .
C12 C13 C14 C25 -178.7(3) . .
C13 C14 C15 C10 0.4(6) . .
C25 C14 C15 C10 179.9(3) . .
C11 C10 C15 C14 -1.2(6) . .
C7' C10 C15 C14 -179.7(4) . .
C7 C10 C15 C14 175.0(8) . .
C13 C12 C16 C17 155.5(4) . .
C11 C12 C16 C17 -21.7(5) . .
C13 C12 C16 C21 -23.8(5) . .
C11 C12 C16 C21 159.0(3) . .
C21 C16 C17 C18 2.9(6) . .
C12 C16 C17 C18 -176.4(4) . .
C16 C17 C18 C19 -0.2(6) . .
C17 C18 C19 C20 -2.8(6) . .
C17 C18 C19 N4 175.6(4) . .
C18 C19 C20 C21 3.0(6) . .
N4 C19 C20 C21 -175.5(3) . .
C19 C20 C21 C16 -0.1(6) . .
C17 C16 C21 C20 -2.8(6) . .
C12 C16 C21 C20 176.6(3) . .
N3 C22 C23 N4 1.0(4) . .
C15 C14 C25 C30 -142.2(4) . .
C13 C14 C25 C30 37.3(5) . .
C15 C14 C25 C26 37.0(5) . .
C13 C14 C25 C26 -143.5(4) . .
C30 C25 C26 C27 1.8(5) . .
C14 C25 C26 C27 -177.4(3) . .
C25 C26 C27 C28 -2.2(6) . .
C26 C27 C28 C29 1.4(6) . .
C26 C27 C28 N6 -177.9(3) . .
C27 C28 C29 C30 -0.2(6) . .
N6 C28 C29 C30 179.1(3) . .
C28 C29 C30 C25 -0.2(6) . .
C26 C25 C30 C29 -0.6(5) . .
C14 C25 C30 C29 178.6(3) . .
N5 C31 C32 N6 1.5(5) . .
O2 C34 C35 C36 5.6(6) . .
O1 C34 C35 C36 -174.2(4) . .
O2 C34 C35 C40 -176.2(4) . .
O1 C34 C35 C40 4.0(6) . .
C40 C35 C36 C37 0.3(7) . .
C34 C35 C36 C37 178.5(4) . .
C35 C36 C37 C38 0.1(7) . .
C35 C36 C37 N7 177.8(5) . .
C36 C37 C38 C39 -0.3(6) . .
N7 C37 C38 C39 -178.0(5) . .
C36 C37 C38 C41 177.5(4) . .
N7 C37 C38 C41 -0.2(7) . .
C37 C38 C39 C40 0.1(7) . .
C41 C38 C39 C40 -177.7(4) . .
C38 C39 C40 C35 0.2(7) . .
C38 C39 C40 N7' 169.9(10) . .
C36 C35 C40 C39 -0.4(7) . .
C34 C35 C40 C39 -178.6(4) . .
C36 C35 C40 N7' -167.7(12) . .
C34 C35 C40 N7' 14.0(13) . .
C39 C38 C41 O4 -165.7(4) . .
C37 C38 C41 O4 16.5(6) . .
C39 C38 C41 O3 17.2(6) . .
C37 C38 C41 O3 -160.6(4) . .
C39 C38 C41 Ni1 98.6(13) . 4_575
C37 C38 C41 Ni1 -79.2(13) . 4_575
N4 C24 N3 C22 -0.2(4) . .
N4 C24 N3 Ni1 -165.6(2) . 2_646
C23 C22 N3 C24 -0.5(4) . .
C23 C22 N3 Ni1 164.8(2) . 2_646
N3 C24 N4 C23 0.9(4) . .
N3 C24 N4 C19 179.6(3) . .
C22 C23 N4 C24 -1.1(4) . .
C22 C23 N4 C19 -179.9(3) . .
C20 C19 N4 C24 -16.9(5) . .
C18 C19 N4 C24 164.6(4) . .
C20 C19 N4 C23 161.6(4) . .
C18 C19 N4 C23 -16.9(5) . .
N6 C33 N5 C31 0.3(4) . .
N6 C33 N5 Ni1 -172.9(2) . 2_745
C32 C31 N5 C33 -1.1(4) . .
C32 C31 N5 Ni1 171.4(3) . 2_745
N5 C33 N6 C32 0.6(4) . .
N5 C33 N6 C28 -179.7(3) . .
C31 C32 N6 C33 -1.3(4) . .
C31 C32 N6 C28 179.1(3) . .
C27 C28 N6 C33 34.3(5) . .
C29 C28 N6 C33 -144.9(4) . .
C27 C28 N6 C32 -146.1(4) . .
C29 C28 N6 C32 34.6(5) . .
O5 C42 N8 C43 -3.5(13) . .
O5 C42 N8 C44 174.2(8) . .
O2 C34 O1 Ni1 10.2(9) . .
C35 C34 O1 Ni1 -170.0(4) . .
N3 Ni1 O1 C34 24.7(6) 2_656 .
N5 Ni1 O1 C34 -71.1(6) 2_755 .
N1' Ni1 O1 C34 113.8(7) . .
N1 Ni1 O1 C34 111.8(7) . .
O3 Ni1 O1 C34 -167.7(5) 4_676 .
O4 Ni1 O1 C34 -162.4(6) 4_676 .
C41 Ni1 O1 C34 -168.0(5) 4_676 .
O4 C41 O3 Ni1 -11.2(3) . 4_575
C38 C41 O3 Ni1 165.9(3) . 4_575
O3 C41 O4 Ni1 11.0(3) . 4_575
C38 C41 O4 Ni1 -166.1(3) . 4_575

loop_
_platon_squeeze_void_nr
_platon_squeeze_void_average_x
_platon_squeeze_void_average_y
_platon_squeeze_void_average_z
_platon_squeeze_void_volume
_platon_squeeze_void_count_electrons
_platon_squeeze_void_content
1 0.000 0.500 1.000 420 122 ' '
2 0.500 0.000 0.500 419 122 ' '
